data_4316895
loop_
_publ_author_name
'Eric W. Reinheimer'
'Iwona Olejniczak'
'Andrzej \/Lapi\'nski'
'Roman \'Swietlik'
'Olivier Jeannin'
'Marc Fourmigu\'e'

_publ_section_title
;
 Structural Distortions upon Oxidation in Heteroleptic [Cp2W(dmit)]
 Tungsten Dithiolene Complex: Combined Structural, Spectroscopic, and
 Magnetic Studies
;
_journal_name_full 'Inorganic Chemistry'
_journal_page_first 9777
_journal_page_last 9787
_journal_paper_doi 10.1021/ic1006296
_journal_volume 49
_journal_year 2010
_chemical_formula_moiety 'C13 H10 S5 W, P F6'
_chemical_formula_sum 'C13 H10 F6 P S5 W'
_chemical_formula_weight 655.33
_chemical_name_common 'Cp~2~W(dmit), PF~6~'
_chemical_name_systematic
; 
   [4,5-disulfanyl-1,3-dithiole-2-thionato]bis[h-cyclopentadienyl]
 tungsten[V] hexafluorophosphate
;
_space_group_IT_number 14
_symmetry_cell_setting monoclinic
_symmetry_space_group_name_Hall '-P 2ybc'
_symmetry_space_group_name_H-M 'P 1 21/c 1'
_atom_sites_solution_hydrogens geom
_atom_sites_solution_primary direct
_atom_sites_solution_secondary difmap
_audit_creation_method SHELXL-97
_cell_angle_alpha 90.00
_cell_angle_beta 90.861(13)
_cell_angle_gamma 90.00
_cell_formula_units_Z 4
_cell_length_a 6.6514(7)
_cell_length_b 15.6801(13)
_cell_length_c 17.442(2)
_cell_measurement_reflns_used 5000
_cell_measurement_temperature 293(2)
_cell_measurement_theta_max 27.9
_cell_measurement_theta_min 2.5
_cell_volume 1818.9(3)
_computing_cell_refinement 'SELECT (Stoe IPDS)'
_computing_data_collection 'EXPOSE (Stoe IPDS)'
_computing_data_reduction 'INTEGRATE (Stoe IPDS)'
_computing_molecular_graphics 'DIAMOND 2.1a (Brandenburg, 1996)'
_computing_publication_material 'SHELXL-97 (Sheldrick, 1997)'
_computing_structure_refinement 'SHELXL-97 (Sheldrick, 1997)'
_computing_structure_solution 'SHELXS-97 (Sheldrick, 1990)'
_diffrn_ambient_temperature 293(2)
_diffrn_detector_area_resol_mean 6.66
_diffrn_measured_fraction_theta_full 0.986
_diffrn_measured_fraction_theta_max 0.986
_diffrn_measurement_device_type 'STOE IPDS'
_diffrn_measurement_method 'Rotation, \D\Y = 1.2'
_diffrn_radiation_monochromator graphite
_diffrn_radiation_source 'fine-focus sealed tube'
_diffrn_radiation_type MoK\a
_diffrn_radiation_wavelength 0.71073
_diffrn_reflns_av_R_equivalents 0.1046
_diffrn_reflns_av_sigmaI/netI 0.0735
_diffrn_reflns_limit_h_max 8
_diffrn_reflns_limit_h_min -8
_diffrn_reflns_limit_k_max 20
_diffrn_reflns_limit_k_min -20
_diffrn_reflns_limit_l_max 22
_diffrn_reflns_limit_l_min -22
_diffrn_reflns_number 17078
_diffrn_reflns_theta_full 28.03
_diffrn_reflns_theta_max 28.03
_diffrn_reflns_theta_min 2.34
_exptl_absorpt_coefficient_mu 7.067
_exptl_absorpt_correction_T_max 0.7204
_exptl_absorpt_correction_T_min 0.1514
_exptl_absorpt_correction_type empirical
_exptl_absorpt_process_details 'FACEIT, Stoe-IPDS'
_exptl_crystal_colour black
_exptl_crystal_density_diffrn 2.393
_exptl_crystal_density_method 'not measured'
_exptl_crystal_description plate
_exptl_crystal_F_000 1244
_exptl_crystal_size_max 0.520
_exptl_crystal_size_mid 0.384
_exptl_crystal_size_min 0.173
_refine_diff_density_max 2.944
_refine_diff_density_min -1.269
_refine_diff_density_rms 0.217
_refine_ls_extinction_method none
_refine_ls_goodness_of_fit_ref 0.962
_refine_ls_hydrogen_treatment constr
_refine_ls_matrix_type full
_refine_ls_number_parameters 235
_refine_ls_number_reflns 4347
_refine_ls_number_restraints 0
_refine_ls_restrained_S_all 0.962
_refine_ls_R_factor_all 0.0705
_refine_ls_R_factor_gt 0.0462
_refine_ls_shift/su_max 0.001
_refine_ls_shift/su_mean 0.000
_refine_ls_structure_factor_coef Fsqd
_refine_ls_weighting_details 'calc w=1/[\s^2^(Fo^2^)+(0.0585P)^2^+0.0000P] where P=(Fo^2^+2Fc^2^)/3'
_refine_ls_weighting_scheme calc
_refine_ls_wR_factor_gt 0.1026
_refine_ls_wR_factor_ref 0.1109
_reflns_number_gt 3113
_reflns_number_total 4347
_reflns_threshold_expression >2sigma(I)
_cod_data_source_file ic1006296_si_001_2.cif
_cod_data_source_block wdmpf6a
_cod_depositor_comments
;
The following automatic conversions were performed:

'_symmetry_cell_setting' value 'Monoclinic' changed to 'monoclinic'
according to the built-in table from CIF Core dictionary named
'cif_core.dic' version 2.4.1 from 2010-06-29.

Automatic conversion script
Id: cif_fix_values 1646 2011-03-28 12:23:43Z adriana 
;
_cod_database_code 4316895

loop_
_symmetry_equiv_pos_as_xyz
'x, y, z'
'-x, y+1/2, -z+1/2'
'-x, -y, -z'
'x, -y-1/2, z-1/2'

loop_
_atom_site_label
_atom_site_type_symbol
_atom_site_fract_x
_atom_site_fract_y
_atom_site_fract_z
_atom_site_U_iso_or_equiv
_atom_site_adp_type
_atom_site_occupancy
_atom_site_symmetry_multiplicity
_atom_site_calc_flag
_atom_site_refinement_flags
_atom_site_disorder_assembly
_atom_site_disorder_group
W1 W 0.04748(4) 0.709463(18) 0.386507(16) 0.03546(11) Uani 1 1 d . . .
S1 S 0.3669(3) 0.77786(12) 0.41410(13) 0.0461(5) Uani 1 1 d . . .
S2 S -0.0853(3) 0.84592(13) 0.42378(15) 0.0540(5) Uani 1 1 d . . .
C1 C 0.3068(12) 0.8838(5) 0.4057(4) 0.0413(17) Uani 1 1 d . . .
C2 C 0.1120(13) 0.9128(5) 0.4069(5) 0.0440(17) Uani 1 1 d . . .
S3 S 0.4898(3) 0.96187(14) 0.40073(13) 0.0506(5) Uani 1 1 d . . .
S4 S 0.0813(4) 1.02126(13) 0.40180(14) 0.0546(5) Uani 1 1 d . . .
C3 C 0.3310(13) 1.0488(5) 0.3979(4) 0.0441(18) Uani 1 1 d . . .
S5 S 0.4135(5) 1.14670(15) 0.39306(15) 0.0644(6) Uani 1 1 d . . .
C4 C 0.1687(17) 0.6129(7) 0.4748(6) 0.067(3) Uani 1 1 d . . .
H4 H 0.3043 0.5984 0.4756 0.080 Uiso 1 1 calc R . .
C5 C 0.0162(19) 0.5723(6) 0.4329(6) 0.068(3) Uani 1 1 d . . .
H5 H 0.0318 0.5256 0.4007 0.082 Uiso 1 1 calc R . .
C6 C -0.1645(17) 0.6145(7) 0.4481(6) 0.070(3) Uani 1 1 d . . .
H6 H -0.2899 0.6009 0.4271 0.084 Uiso 1 1 calc R . .
C7 C -0.125(2) 0.6786(7) 0.4986(6) 0.076(3) Uani 1 1 d . . .
H7 H -0.2201 0.7157 0.5186 0.091 Uiso 1 1 calc R . .
C8 C 0.079(2) 0.6798(7) 0.5156(5) 0.068(3) Uani 1 1 d . . .
H8 H 0.1446 0.7181 0.5481 0.081 Uiso 1 1 calc R . .
C9 C -0.112(3) 0.6500(10) 0.2824(7) 0.106(6) Uani 1 1 d . . .
H9 H -0.2116 0.6098 0.2908 0.127 Uiso 1 1 calc R . .
C10 C -0.134(2) 0.7340(10) 0.2756(7) 0.086(4) Uani 1 1 d . . .
H10 H -0.2560 0.7625 0.2766 0.103 Uiso 1 1 calc R . .
C11 C 0.043(3) 0.7711(9) 0.2672(7) 0.090(4) Uani 1 1 d . . .
H11 H 0.0622 0.8297 0.2634 0.108 Uiso 1 1 calc R . .
C12 C 0.184(3) 0.7151(17) 0.2651(7) 0.119(7) Uani 1 1 d . . .
H12 H 0.3202 0.7264 0.2587 0.143 Uiso 1 1 calc R . .
C13 C 0.099(3) 0.6350(11) 0.2739(6) 0.109(6) Uani 1 1 d . . .
H13 H 0.1645 0.5826 0.2743 0.130 Uiso 1 1 calc R . .
P1 P -0.4913(4) 0.57250(15) 0.66388(13) 0.0487(5) Uani 1 1 d . . .
F1 F -0.4861(14) 0.5225(6) 0.5863(4) 0.111(3) Uani 1 1 d . . .
F2 F -0.4976(13) 0.6259(5) 0.7397(4) 0.101(2) Uani 1 1 d . . .
F3 F -0.4998(14) 0.6593(5) 0.6192(5) 0.108(3) Uani 1 1 d . . .
F4 F -0.4888(14) 0.4856(5) 0.7070(6) 0.121(3) Uani 1 1 d . . .
F5 F -0.2552(10) 0.5746(5) 0.6667(5) 0.115(3) Uani 1 1 d . . .
F6 F -0.7286(10) 0.5686(5) 0.6604(5) 0.096(2) Uani 1 1 d . . .

loop_
_atom_site_aniso_label
_atom_site_aniso_U_11
_atom_site_aniso_U_22
_atom_site_aniso_U_33
_atom_site_aniso_U_23
_atom_site_aniso_U_13
_atom_site_aniso_U_12
W1 0.03619(16) 0.02746(15) 0.04286(17) 0.00278(13) 0.00473(10) 0.00185(13)
S1 0.0408(10) 0.0313(10) 0.0661(12) -0.0035(9) -0.0042(9) 0.0031(8)
S2 0.0473(11) 0.0329(10) 0.0822(15) -0.0007(10) 0.0174(10) 0.0083(8)
C1 0.051(4) 0.032(4) 0.041(4) -0.003(3) 0.002(3) 0.000(3)
C2 0.057(5) 0.028(4) 0.048(4) 0.003(3) 0.010(3) 0.011(3)
S3 0.0522(12) 0.0353(10) 0.0642(13) -0.0047(9) 0.0015(10) -0.0031(9)
S4 0.0634(14) 0.0303(10) 0.0705(14) 0.0045(10) 0.0129(11) 0.0091(9)
C3 0.061(5) 0.035(4) 0.037(4) -0.003(3) 0.007(3) 0.001(4)
S5 0.0899(18) 0.0340(11) 0.0698(15) -0.0013(10) 0.0135(13) -0.0087(11)
C4 0.072(6) 0.062(6) 0.068(6) 0.030(5) 0.019(5) 0.021(5)
C5 0.114(9) 0.029(4) 0.062(6) 0.004(4) 0.029(6) -0.003(5)
C6 0.071(7) 0.061(6) 0.080(7) 0.014(5) 0.009(5) -0.031(5)
C7 0.101(9) 0.054(6) 0.074(7) 0.027(5) 0.052(6) 0.009(6)
C8 0.103(9) 0.053(6) 0.048(5) 0.008(4) 0.010(5) -0.006(6)
C9 0.151(14) 0.105(11) 0.060(7) 0.016(7) -0.025(8) -0.088(11)
C10 0.071(7) 0.118(11) 0.067(7) -0.012(7) -0.021(6) 0.033(8)
C11 0.149(15) 0.068(8) 0.053(6) 0.002(5) 0.009(8) -0.024(9)
C12 0.090(10) 0.21(2) 0.056(7) -0.044(10) 0.012(6) -0.060(13)
C13 0.162(15) 0.111(11) 0.051(6) -0.026(7) -0.038(8) 0.085(12)
P1 0.0540(12) 0.0403(11) 0.0519(12) -0.0053(10) 0.0073(9) -0.0027(10)
F1 0.123(6) 0.118(7) 0.092(5) -0.058(5) 0.004(4) 0.004(5)
F2 0.126(6) 0.102(5) 0.075(4) -0.031(4) 0.017(4) -0.005(5)
F3 0.135(7) 0.061(4) 0.127(6) 0.029(4) 0.017(5) -0.008(4)
F4 0.133(7) 0.077(5) 0.155(7) 0.058(5) -0.003(6) 0.005(5)
F5 0.055(4) 0.111(6) 0.178(8) -0.055(6) -0.001(4) -0.002(4)
F6 0.056(4) 0.088(5) 0.144(6) -0.008(5) 0.016(4) -0.007(4)

loop_
_atom_type_symbol
_atom_type_description
_atom_type_scat_dispersion_real
_atom_type_scat_dispersion_imag
_atom_type_scat_source
C C 0.0033 0.0016 'International Tables Vol C Tables 4.2.6.8 and 6.1.1.4'
H H 0.0000 0.0000 'International Tables Vol C Tables 4.2.6.8 and 6.1.1.4'
F F 0.0171 0.0103 'International Tables Vol C Tables 4.2.6.8 and 6.1.1.4'
S S 0.1246 0.1234 'International Tables Vol C Tables 4.2.6.8 and 6.1.1.4'
P P 0.1023 0.0942 'International Tables Vol C Tables 4.2.6.8 and 6.1.1.4'
W W -0.8490 6.8722 'International Tables Vol C Tables 4.2.6.8 and 6.1.1.4'

loop_
_geom_angle_atom_site_label_1
_geom_angle_atom_site_label_2
_geom_angle_atom_site_label_3
_geom_angle
_geom_angle_site_symmetry_1
_geom_angle_site_symmetry_3
_geom_angle_publ_flag
C9 W1 C11 56.7(5) . . ?
C9 W1 C10 33.7(5) . . ?
C11 W1 C10 33.4(5) . . ?
C9 W1 C4 114.6(5) . . ?
C11 W1 C4 152.3(6) . . ?
C10 W1 C4 148.1(5) . . ?
C9 W1 C8 136.7(4) . . ?
C11 W1 C8 166.1(4) . . ?
C10 W1 C8 153.6(5) . . ?
C4 W1 C8 35.6(4) . . ?
C9 W1 C5 81.7(5) . . ?
C11 W1 C5 135.3(4) . . ?
C10 W1 C5 113.7(5) . . ?
C4 W1 C5 35.2(4) . . ?
C8 W1 C5 58.5(4) . . ?
C9 W1 C13 36.2(6) . . ?
C11 W1 C13 56.2(5) . . ?
C10 W1 C13 56.7(4) . . ?
C4 W1 C13 100.4(4) . . ?
C8 W1 C13 135.6(4) . . ?
C5 W1 C13 80.9(5) . . ?
C9 W1 C12 58.2(5) . . ?
C11 W1 C12 32.4(6) . . ?
C10 W1 C12 55.4(6) . . ?
C4 W1 C12 119.9(7) . . ?
C8 W1 C12 150.3(6) . . ?
C5 W1 C12 113.2(7) . . ?
C13 W1 C12 34.9(6) . . ?
C9 W1 C6 80.2(4) . . ?
C11 W1 C6 133.5(5) . . ?
C10 W1 C6 100.5(5) . . ?
C4 W1 C6 58.5(4) . . ?
C8 W1 C6 57.8(4) . . ?
C5 W1 C6 35.2(4) . . ?
C13 W1 C6 99.6(7) . . ?
C12 W1 C6 134.0(6) . . ?
C9 W1 C7 110.7(5) . . ?
C11 W1 C7 147.9(6) . . ?
C10 W1 C7 118.8(5) . . ?
C4 W1 C7 58.3(4) . . ?
C8 W1 C7 34.7(4) . . ?
C5 W1 C7 57.7(4) . . ?
C13 W1 C7 133.4(7) . . ?
C12 W1 C7 168.0(6) . . ?
C6 W1 C7 34.0(4) . . ?
C9 W1 S2 114.2(5) . . ?
C11 W1 S2 82.6(4) . . ?
C10 W1 S2 83.6(4) . . ?
C4 W1 S2 122.1(3) . . ?
C8 W1 S2 86.8(3) . . ?
C5 W1 S2 134.3(3) . . ?
C13 W1 S2 137.5(3) . . ?
C12 W1 S2 111.3(7) . . ?
C6 W1 S2 102.5(3) . . ?
C7 W1 S2 76.7(3) . . ?
C9 W1 S1 137.1(4) . . ?
C11 W1 S1 89.6(5) . . ?
C10 W1 S1 122.7(5) . . ?
C4 W1 S1 82.0(3) . . ?
C8 W1 S1 80.2(3) . . ?
C5 W1 S1 115.2(3) . . ?
C13 W1 S1 104.6(6) . . ?
C12 W1 S1 79.0(3) . . ?
C6 W1 S1 136.7(3) . . ?
C7 W1 S1 111.5(4) . . ?
S2 W1 S1 82.94(7) . . ?
C1 S1 W1 102.1(3) . . ?
C2 S2 W1 102.3(3) . . ?
C2 C1 S1 122.6(6) . . ?
C2 C1 S3 115.5(6) . . ?
S1 C1 S3 121.8(5) . . ?
C1 C2 S2 121.8(6) . . ?
C1 C2 S4 116.0(6) . . ?
S2 C2 S4 121.8(5) . . ?
C3 S3 C1 97.5(4) . . ?
C2 S4 C3 97.9(4) . . ?
S5 C3 S4 124.3(5) . . ?
S5 C3 S3 122.6(5) . . ?
S4 C3 S3 113.0(5) . . ?
C5 C4 C8 107.1(10) . . ?
C5 C4 W1 72.8(5) . . ?
C8 C4 W1 72.5(5) . . ?
C4 C5 C6 107.8(9) . . ?
C4 C5 W1 71.9(5) . . ?
C6 C5 W1 73.1(5) . . ?
C7 C6 C5 108.3(10) . . ?
C7 C6 W1 73.3(6) . . ?
C5 C6 W1 71.8(6) . . ?
C6 C7 C8 109.1(10) . . ?
C6 C7 W1 72.7(6) . . ?
C8 C7 W1 71.5(6) . . ?
C7 C8 C4 107.7(10) . . ?
C7 C8 W1 73.8(6) . . ?
C4 C8 W1 71.9(5) . . ?
C10 C9 C13 105.1(12) . . ?
C10 C9 W1 73.5(6) . . ?
C13 C9 W1 73.0(6) . . ?
C11 C10 C9 110.5(13) . . ?
C11 C10 W1 73.2(7) . . ?
C9 C10 W1 72.8(6) . . ?
C12 C11 C10 110.7(14) . . ?
C12 C11 W1 74.9(9) . . ?
C10 C11 W1 73.4(7) . . ?
C11 C12 C13 108.3(14) . . ?
C11 C12 W1 72.7(9) . . ?
C13 C12 W1 72.4(8) . . ?
C12 C13 C9 105.4(13) . . ?
C12 C13 W1 72.8(7) . . ?
C9 C13 W1 70.9(7) . . ?
F4 P1 F1 88.8(5) . . ?
F4 P1 F2 93.4(5) . . ?
F1 P1 F2 177.8(5) . . ?
F4 P1 F3 178.3(5) . . ?
F1 P1 F3 90.4(5) . . ?
F2 P1 F3 87.4(5) . . ?
F4 P1 F5 90.0(5) . . ?
F1 P1 F5 90.2(5) . . ?
F2 P1 F5 90.1(4) . . ?
F3 P1 F5 91.5(5) . . ?
F4 P1 F6 89.4(5) . . ?
F1 P1 F6 89.0(4) . . ?
F2 P1 F6 90.8(4) . . ?
F3 P1 F6 89.2(5) . . ?
F5 P1 F6 178.9(4) . . ?

loop_
_geom_bond_atom_site_label_1
_geom_bond_atom_site_label_2
_geom_bond_distance
_geom_bond_site_symmetry_2
_geom_bond_publ_flag
W1 C9 2.287(10) . ?
W1 C11 2.294(12) . ?
W1 C10 2.296(10) . ?
W1 C4 2.297(9) . ?
W1 C8 2.305(9) . ?
W1 C5 2.308(9) . ?
W1 C13 2.314(11) . ?
W1 C12 2.319(13) . ?
W1 C6 2.325(10) . ?
W1 C7 2.333(10) . ?
W1 S2 2.408(2) . ?
W1 S1 2.422(2) . ?
S1 C1 1.714(8) . ?
S2 C2 1.708(9) . ?
C1 C2 1.373(11) . ?
C1 S3 1.729(8) . ?
C2 S4 1.716(8) . ?
S3 C3 1.725(8) . ?
S4 C3 1.719(9) . ?
C3 S5 1.632(8) . ?
C4 C5 1.394(16) . ?
C4 C8 1.407(15) . ?
C5 C6 1.401(16) . ?
C6 C7 1.361(16) . ?
C7 C8 1.384(16) . ?
C9 C10 1.33(2) . ?
C9 C13 1.43(2) . ?
C10 C11 1.32(2) . ?
C11 C12 1.29(2) . ?
C12 C13 1.39(2) . ?
P1 F4 1.556(7) . ?
P1 F1 1.564(7) . ?
P1 F2 1.567(7) . ?
P1 F3 1.569(7) . ?
P1 F5 1.571(7) . ?
P1 F6 1.580(7) . ?
